data_7228948
loop_
_publ_author_name
'Manna, Utsab'
'Das, Gopal'

_publ_section_title
;
 Anion Binding Consistency by influence of Aromatic meta-disubstitution of
 a Simple Urea Receptor: Regular Entrapment of Hydrated Halide and
 Oxyanion clusters
;
_journal_name_full CrystEngComm
_journal_paper_doi 10.1039/C7CE01155E
_journal_year 2017
_chemical_formula_moiety 'C24 H14 F12 N4 O2, C16 H36 N, Cl, O'
_chemical_formula_sum 'C40 H50 Cl F12 N5 O3'
_chemical_formula_weight 912.30
_space_group_crystal_system monoclinic
_space_group_IT_number 15
_space_group_name_Hall '-I 2yc'
_space_group_name_H-M_alt 'I 2/c 1 1'
_symmetry_space_group_name_Hall '-I 2yc'
_symmetry_space_group_name_H-M 'I 1 2/c 1'
_atom_sites_solution_hydrogens geom
_audit_creation_method SHELXL-2014/7
_audit_update_record
;
2017-05-20 deposited with the CCDC.
2017-08-22 downloaded from the CCDC.
;
_cell_angle_alpha 90
_cell_angle_beta 104.053(5)
_cell_angle_gamma 90
_cell_formula_units_Z 8
_cell_length_a 25.9705(11)
_cell_length_b 8.7538(5)
_cell_length_c 45.267(3)
_cell_measurement_reflns_used 4602
_cell_measurement_temperature 298(2)
_cell_measurement_theta_max 22.660
_cell_measurement_theta_min 3.5330
_cell_volume 9983.0(10)
_computing_structure_refinement 'SHELXL-2014/7 (Sheldrick, 2014)'
_diffrn_ambient_temperature 298(2)
_diffrn_measured_fraction_theta_full 0.998
_diffrn_measured_fraction_theta_max 0.866
_diffrn_measurement_device_type 'CCD and area detector'
_diffrn_measurement_method 'phi and omega scans'
_diffrn_radiation_type MoK\a
_diffrn_radiation_wavelength 0.71073
_diffrn_reflns_av_R_equivalents 0.0239
_diffrn_reflns_av_unetI/netI 0.0485
_diffrn_reflns_Laue_measured_fraction_full 0.998
_diffrn_reflns_Laue_measured_fraction_max 0.866
_diffrn_reflns_limit_h_max 34
_diffrn_reflns_limit_h_min -32
_diffrn_reflns_limit_k_max 11
_diffrn_reflns_limit_k_min -10
_diffrn_reflns_limit_l_max 58
_diffrn_reflns_limit_l_min -58
_diffrn_reflns_number 22919
_diffrn_reflns_point_group_measured_fraction_full 0.998
_diffrn_reflns_point_group_measured_fraction_max 0.866
_diffrn_reflns_theta_full 25.242
_diffrn_reflns_theta_max 28.867
_diffrn_reflns_theta_min 2.964
_diffrn_source 'sealed tube'
_exptl_absorpt_coefficient_mu 0.159
_exptl_absorpt_correction_type multi-scan
_exptl_absorpt_process_details SADABS
_exptl_crystal_colour colourless
_exptl_crystal_density_diffrn 1.214
_exptl_crystal_description plate
_exptl_crystal_F_000 3792.0
_exptl_crystal_size_max 0.29
_exptl_crystal_size_mid 0.24
_exptl_crystal_size_min 0.18
_exptl_transmission_factor_max 0.972
_exptl_transmission_factor_min 0.955
_refine_diff_density_max 0.601
_refine_diff_density_min -0.523
_refine_diff_density_rms 0.068
_refine_ls_extinction_coef 0.0007(2)
_refine_ls_extinction_expression Fc^*^=kFc[1+0.001xFc^2^\l^3^/sin(2\q)]^-1/4^
_refine_ls_extinction_method 'SHELXL-2014/7 (Sheldrick 2014'
_refine_ls_goodness_of_fit_ref 1.186
_refine_ls_hydrogen_treatment constr
_refine_ls_matrix_type full
_refine_ls_number_parameters 654
_refine_ls_number_reflns 12349
_refine_ls_number_restraints 0
_refine_ls_restrained_S_all 1.186
_refine_ls_R_factor_all 0.1665
_refine_ls_R_factor_gt 0.0969
_refine_ls_shift/su_max 0.008
_refine_ls_shift/su_mean 0.002
_refine_ls_structure_factor_coef Fsqd
_refine_ls_weighting_details 'w=1/[\s^2^(Fo^2^)+(0.1250P)^2^+0.0010P] where P=(Fo^2^+2Fc^2^)/3'
_refine_ls_weighting_scheme calc
_refine_ls_wR_factor_gt 0.2723
_refine_ls_wR_factor_ref 0.3049
_reflns_Friedel_coverage 0.000
_reflns_number_gt 4724
_reflns_number_total 12349
_reflns_threshold_expression 'I > 2\s(I)'
_cod_data_source_file c7ce01155e2.cif
_cod_data_source_block L-TBACl_H2O
_cod_database_code 7228948
_shelx_shelxl_version_number 2014/7
_shelx_space_group_comment
;
The symmetry employed for this shelxl refinement is uniquely defined
by the following loop, which should always be used as a source of
symmetry information in preference to the above space-group names.
They are only intended as comments.
;

loop_
_space_group_symop_operation_xyz
'x, y, z'
'-x, y, -z+1/2'
'x+1/2, y+1/2, z+1/2'
'-x+1/2, y+1/2, -z+1'
'-x, -y, -z'
'x, -y, z-1/2'
'-x+1/2, -y+1/2, -z+1/2'
'x+1/2, -y+1/2, z'

loop_
_atom_site_label
_atom_site_type_symbol
_atom_site_fract_x
_atom_site_fract_y
_atom_site_fract_z
_atom_site_U_iso_or_equiv
_atom_site_adp_type
_atom_site_occupancy
_atom_site_site_symmetry_order
_atom_site_calc_flag
_atom_site_refinement_flags_posn
_atom_site_refinement_flags_adp
_atom_site_refinement_flags_occupancy
_atom_site_disorder_assembly
_atom_site_disorder_group
F2A F 0.3024(6) 0.610(2) 0.6475(3) 0.183(7) Uani 0.5 1 d . . P A 1
F3A F 0.3105(6) 0.808(2) 0.6221(5) 0.160(8) Uani 0.5 1 d . . P A 1
F5A F 0.4487(6) 0.4690(11) 0.53869(19) 0.138(4) Uani 0.5 1 d . . P B 1
F6A F 0.4491(5) 0.7023(10) 0.5470(3) 0.162(6) Uani 0.5 1 d . . P B 1
F7A F 0.7074(12) -0.030(2) 0.5317(3) 0.192(7) Uani 0.5 1 d . . P C 1
F8A F 0.6822(10) 0.1669(19) 0.5141(6) 0.222(9) Uani 0.5 1 d . . P C 1
F9A F 0.7433(9) 0.069(4) 0.5012(5) 0.221(9) Uani 0.5 1 d . . P C 1
F11A F 0.9005(6) 0.3638(18) 0.5364(3) 0.177(6) Uani 0.5 1 d . . P D 1
F12A F 0.9255(7) 0.390(2) 0.5791(4) 0.199(9) Uani 0.5 1 d . . P D 1
F2B F 0.2866(4) 0.5828(11) 0.6307(3) 0.128(4) Uani 0.5 1 d . . P A 2
F3B F 0.3266(6) 0.788(2) 0.6351(5) 0.150(6) Uani 0.5 1 d . . P A 2
F5B F 0.4124(6) 0.4586(17) 0.5293(3) 0.191(6) Uani 0.5 1 d . . P B 2
F6B F 0.4702(4) 0.635(3) 0.5471(2) 0.232(10) Uani 0.5 1 d . . P B 2
F7B F 0.7447(6) -0.0437(15) 0.5206(4) 0.146(4) Uani 0.5 1 d . . P C 2
F8B F 0.6769(5) 0.068(4) 0.5291(4) 0.197(11) Uani 0.5 1 d . . P C 2
F9B F 0.7161(6) 0.1552(19) 0.4971(2) 0.131(4) Uani 0.5 1 d . . P C 2
F11B F 0.8856(5) 0.420(2) 0.5322(3) 0.196(9) Uani 0.5 1 d . . P D 2
F12B F 0.9324(5) 0.3484(13) 0.5790(5) 0.138(6) Uani 0.5 1 d . . P D 2
Cl1 Cl 0.36247(7) 0.1978(3) 0.69058(4) 0.1850(9) Uani 1 1 d . . . . .
O2 O 0.68828(9) 0.2182(4) 0.61993(5) 0.0981(9) Uani 1 1 d . . . . .
O1 O 0.55225(9) 0.3881(3) 0.63366(6) 0.0952(8) Uani 1 1 d . . . . .
N3 N 0.73732(10) 0.2361(3) 0.66886(6) 0.0757(8) Uani 1 1 d . . . . .
H3N H 0.7694 0.2451 0.6796 0.091 Uiso 1 1 calc R U . . .
N4 N 0.77621(10) 0.2756(4) 0.62937(6) 0.0791(8) Uani 1 1 d . . . . .
H4N H 0.8028 0.3061 0.6435 0.095 Uiso 1 1 calc R U . . .
N2 N 0.55549(10) 0.2879(3) 0.68026(6) 0.0744(8) Uani 1 1 d . . . . .
H2N H 0.5357 0.2660 0.6924 0.089 Uiso 1 1 calc R U . . .
N5 N 0.40147(11) 0.1756(3) 0.38338(7) 0.0809(9) Uani 1 1 d . . . . .
F1 F 0.27222(16) 0.6690(9) 0.59677(15) 0.248(3) Uani 1 1 d . . . . .
F10 F 0.88518(17) 0.5508(4) 0.56506(15) 0.197(2) Uani 1 1 d . . . . .
C14 C 0.69777(12) 0.2185(4) 0.68485(7) 0.0623(8) Uani 1 1 d . . . . .
C16 C 0.73011(13) 0.2406(4) 0.63802(8) 0.0734(9) Uani 1 1 d . . . . .
N1 N 0.47843(10) 0.3877(3) 0.65202(6) 0.0786(8) Uani 1 1 d . . . . .
H1N H 0.4662 0.3572 0.6671 0.094 Uiso 1 1 calc R U . . .
C10 C 0.60890(11) 0.2474(4) 0.69032(7) 0.0627(8) Uani 1 1 d . . . . .
C15 C 0.64554(11) 0.2606(4) 0.67276(7) 0.0629(8) Uani 1 1 d . . . . .
H15 H 0.6351 0.2975 0.6529 0.075 Uiso 1 1 calc R U . . .
C9 C 0.53075(12) 0.3573(4) 0.65375(8) 0.0667(8) Uani 1 1 d . . . . .
F4 F 0.38562(17) 0.6374(7) 0.52752(8) 0.1863(17) Uani 1 1 d . . . . .
C17 C 0.78374(12) 0.2662(4) 0.59999(7) 0.0659(8) Uani 1 1 d . . . . .
C24 C 0.82859(12) 0.3345(4) 0.59431(8) 0.0698(9) Uani 1 1 d . . . . .
H24 H 0.8516 0.3873 0.6099 0.084 Uiso 1 1 calc R U . . .
C7 C 0.44272(12) 0.4629(4) 0.62849(8) 0.0704(9) Uani 1 1 d . . . . .
C22 C 0.83952(13) 0.3259(4) 0.56672(9) 0.0725(9) Uani 1 1 d . . . . .
C4 C 0.41384(13) 0.5582(4) 0.57757(9) 0.0757(9) Uani 1 1 d . . . . .
C6 C 0.45139(12) 0.4824(4) 0.59979(8) 0.0723(9) Uani 1 1 d . . . . .
H6 H 0.4822 0.4449 0.5954 0.087 Uiso 1 1 calc R U . . .
C8 C 0.39639(12) 0.5197(4) 0.63470(9) 0.0799(10) Uani 1 1 d . . . . .
H8 H 0.3903 0.5061 0.6539 0.096 Uiso 1 1 calc R U . . .
C13 C 0.71308(13) 0.1625(4) 0.71410(8) 0.0794(10) Uani 1 1 d . . . . .
H13 H 0.7480 0.1320 0.7221 0.095 Uiso 1 1 calc R U . . .
C11 C 0.62480(14) 0.1900(5) 0.71996(8) 0.0832(11) Uani 1 1 d . . . . .
H11 H 0.6003 0.1781 0.7317 0.100 Uiso 1 1 calc R U . . .
C19 C 0.76062(14) 0.1797(4) 0.54846(8) 0.0766(9) Uani 1 1 d . . . . .
C29 C 0.39603(15) 0.3115(4) 0.40368(10) 0.0877(11) Uani 1 1 d . . . . .
H29A H 0.4275 0.3149 0.4204 0.105 Uiso 1 1 calc R U . . .
H29B H 0.3957 0.4042 0.3919 0.105 Uiso 1 1 calc R U . . .
C18 C 0.75009(13) 0.1880(4) 0.57662(8) 0.0760(10) Uani 1 1 d . . . . .
H18 H 0.7200 0.1406 0.5800 0.091 Uiso 1 1 calc R U . . .
C2 C 0.35961(13) 0.5956(4) 0.61258(11) 0.0837(11) Uani 1 1 d . . . . .
C21 C 0.80517(16) 0.2480(4) 0.54270(9) 0.0821(10) Uani 1 1 d . . . . .
H21 H 0.8122 0.2425 0.5235 0.098 Uiso 1 1 calc R U . . .
C3 C 0.36782(14) 0.6155(4) 0.58365(11) 0.0877(12) Uani 1 1 d . . . . .
H3 H 0.3429 0.6663 0.5686 0.105 Uiso 1 1 calc R U . . .
C12 C 0.67649(15) 0.1519(5) 0.73132(9) 0.0951(12) Uani 1 1 d . . . . .
H12 H 0.6874 0.1177 0.7513 0.114 Uiso 1 1 calc R U . . .
C1 C 0.31297(17) 0.6655(7) 0.62022(15) 0.1078(15) Uani 1 1 d . . . . .
C5 C 0.42531(19) 0.5777(6) 0.54712(11) 0.0999(14) Uani 1 1 d . . . . .
C23 C 0.8866(2) 0.4037(5) 0.56068(15) 0.0972(13) Uani 1 1 d . . . . .
C20 C 0.7244(2) 0.0923(8) 0.52407(12) 0.1084(15) Uani 1 1 d . . . . .
C28 C 0.4711(3) -0.1807(10) 0.4755(2) 0.210(4) Uani 1 1 d . . . . .
H28A H 0.5071 -0.1475 0.4781 0.315 Uiso 1 1 calc R U . . .
H28B H 0.4706 -0.2878 0.4800 0.315 Uiso 1 1 calc R U . . .
H28C H 0.4550 -0.1246 0.4891 0.315 Uiso 1 1 calc R U . . .
C33 C 0.35372(16) 0.1648(5) 0.35647(10) 0.0957(12) Uani 1 1 d . . . . .
H33A H 0.3585 0.0769 0.3443 0.115 Uiso 1 1 calc R U . . .
H33B H 0.3226 0.1456 0.3642 0.115 Uiso 1 1 calc R U . . .
C25 C 0.40290(15) 0.0244(5) 0.40107(10) 0.0929(12) Uani 1 1 d . . . . .
H25A H 0.3682 0.0092 0.4051 0.111 Uiso 1 1 calc R U . . .
H25B H 0.4084 -0.0582 0.3879 0.111 Uiso 1 1 calc R U . . .
C37 C 0.45254(16) 0.1996(5) 0.37402(11) 0.0972(12) Uani 1 1 d . . . . .
H37A H 0.4809 0.2116 0.3923 0.117 Uiso 1 1 calc R U . . .
H37B H 0.4499 0.2947 0.3627 0.117 Uiso 1 1 calc R U . . .
C26 C 0.44343(17) 0.0100(6) 0.43043(11) 0.1102(14) Uani 1 1 d . . . . .
H26A H 0.4367 0.0841 0.4450 0.132 Uiso 1 1 calc R U . . .
H26B H 0.4786 0.0286 0.4274 0.132 Uiso 1 1 calc R U . . .
C34 C 0.3428(2) 0.3003(6) 0.33608(12) 0.1204(16) Uani 1 1 d . . . . .
H34A H 0.3749 0.3279 0.3300 0.145 Uiso 1 1 calc R U . . .
H34B H 0.3330 0.3858 0.3472 0.145 Uiso 1 1 calc R U . . .
C31 C 0.3522(3) 0.4410(7) 0.43975(16) 0.150(2) Uani 1 1 d . . . . .
H31A H 0.3862 0.4343 0.4544 0.180 Uiso 1 1 calc R U . . .
H31B H 0.3510 0.5381 0.4293 0.180 Uiso 1 1 calc R U . . .
C38 C 0.4682(2) 0.0749(7) 0.35488(14) 0.141(2) Uani 1 1 d . . . . .
H38A H 0.4442 0.0712 0.3348 0.169 Uiso 1 1 calc R U . E 1
H38B H 0.4686 -0.0241 0.3646 0.169 Uiso 1 1 calc R U . E 1
C32 C 0.3097(3) 0.4392(9) 0.45642(17) 0.181(3) Uani 1 1 d . . . . .
H32A H 0.2770 0.4730 0.4431 0.271 Uiso 1 1 calc R U . . .
H32B H 0.3191 0.5062 0.4737 0.271 Uiso 1 1 calc R U . . .
H32C H 0.3054 0.3372 0.4632 0.271 Uiso 1 1 calc R U . . .
C30 C 0.34861(19) 0.3137(6) 0.41672(13) 0.1149(15) Uani 1 1 d . . . . .
H30A H 0.3457 0.2164 0.4265 0.138 Uiso 1 1 calc R U . . .
H30B H 0.3169 0.3273 0.4004 0.138 Uiso 1 1 calc R U . . .
C39A C 0.5275(5) 0.1246(16) 0.3529(2) 0.098(4) Uani 0.5 1 d . . P F 1
H39A H 0.5257 0.2198 0.3418 0.117 Uiso 0.5 1 calc R U P F 1
H39B H 0.5494 0.1412 0.3733 0.117 Uiso 0.5 1 calc R U P F 1
C39B C 0.5088(6) 0.136(2) 0.3351(5) 0.202(10) Uani 0.5 1 d . . P F 2
H39C H 0.4912 0.1432 0.3136 0.242 Uiso 0.5 1 calc R U P F 2
H39D H 0.5235 0.2346 0.3423 0.242 Uiso 0.5 1 calc R U P F 2
C35 C 0.2984(3) 0.2708(8) 0.30764(14) 0.167(3) Uani 1 1 d . . . . .
H35A H 0.3114 0.1955 0.2955 0.201 Uiso 1 1 calc R U . . .
H35B H 0.2693 0.2239 0.3142 0.201 Uiso 1 1 calc R U . . .
C27 C 0.4399(2) -0.1522(7) 0.44233(14) 0.1393(19) Uani 1 1 d . . . . .
H27A H 0.4527 -0.2227 0.4292 0.167 Uiso 1 1 calc R U . . .
H27B H 0.4028 -0.1759 0.4407 0.167 Uiso 1 1 calc R U . . .
C36 C 0.2775(4) 0.3915(9) 0.28845(17) 0.213(4) Uani 1 1 d . . . . .
H36B H 0.2551 0.4526 0.2978 0.319 Uiso 1 1 calc R U . . .
H36C H 0.2570 0.3519 0.2694 0.319 Uiso 1 1 calc R U . . .
H36A H 0.3059 0.4532 0.2849 0.319 Uiso 1 1 calc R U . . .
C40 C 0.5479(4) 0.0244(14) 0.3401(3) 0.279(6) Uani 1 1 d . . . . .
H40A H 0.5460 -0.0723 0.3497 0.418 Uiso 1 1 calc R U . F 1
H40B H 0.5844 0.0497 0.3415 0.418 Uiso 1 1 calc R U . F 1
H40C H 0.5292 0.0184 0.3190 0.418 Uiso 1 1 calc R U . F 1
O3A O 0.4623(3) 0.3264(11) 0.7158(2) 0.058(2) Uani 0.5 1 d . . P G 1
O3B O 0.4722(5) 0.2584(16) 0.7167(3) 0.137(5) Uani 0.5 1 d . . P H 2

loop_
_atom_site_aniso_label
_atom_site_aniso_U_11
_atom_site_aniso_U_22
_atom_site_aniso_U_33
_atom_site_aniso_U_23
_atom_site_aniso_U_13
_atom_site_aniso_U_12
F2A 0.126(8) 0.251(17) 0.191(11) 0.055(10) 0.078(8) 0.087(9)
F3A 0.119(11) 0.071(5) 0.32(2) 0.004(10) 0.107(13) 0.026(7)
F5A 0.235(12) 0.099(6) 0.091(5) 0.012(4) 0.058(6) 0.088(7)
F6A 0.242(15) 0.098(4) 0.184(10) 0.003(5) 0.127(10) -0.031(6)
F7A 0.29(2) 0.170(12) 0.114(7) -0.032(8) 0.044(11) -0.138(14)
F8A 0.162(12) 0.216(13) 0.217(17) -0.044(11) -0.092(13) 0.014(11)
F9A 0.201(15) 0.33(3) 0.142(12) -0.125(16) 0.059(12) -0.062(14)
F11A 0.143(9) 0.239(12) 0.194(13) -0.091(10) 0.126(10) -0.068(8)
F12A 0.111(9) 0.29(2) 0.175(12) 0.104(13) 0.002(8) -0.055(11)
F2B 0.103(7) 0.092(4) 0.216(13) -0.004(7) 0.093(8) -0.007(4)
F3B 0.097(7) 0.104(10) 0.248(14) -0.058(10) 0.041(7) 0.019(6)
F5B 0.247(13) 0.191(11) 0.139(8) -0.050(8) 0.055(8) -0.083(11)
F6B 0.101(5) 0.50(3) 0.085(5) 0.049(10) 0.002(4) -0.121(11)
F7B 0.195(10) 0.103(6) 0.116(8) -0.048(5) -0.007(6) 0.005(7)
F8B 0.114(7) 0.34(3) 0.152(11) -0.160(16) 0.072(8) -0.120(12)
F9B 0.120(8) 0.185(10) 0.070(4) 0.015(6) -0.015(5) -0.018(6)
F11B 0.110(6) 0.331(19) 0.149(9) 0.140(12) 0.040(5) -0.027(8)
F12B 0.058(4) 0.089(4) 0.275(18) 0.057(6) 0.055(7) 0.001(3)
Cl1 0.1468(13) 0.272(2) 0.1213(11) 0.0229(13) 0.0033(10) 0.0538(14)
O2 0.0554(13) 0.161(3) 0.0730(15) -0.0192(16) 0.0066(12) -0.0267(14)
O1 0.0627(14) 0.124(2) 0.0991(18) 0.0380(17) 0.0194(13) 0.0046(13)
N3 0.0522(15) 0.105(2) 0.0648(17) -0.0048(16) 0.0047(12) -0.0049(14)
N4 0.0575(16) 0.110(2) 0.0692(17) -0.0151(17) 0.0151(13) -0.0220(15)
N2 0.0599(16) 0.098(2) 0.0665(16) 0.0013(16) 0.0172(13) 0.0029(14)
N5 0.0720(17) 0.0688(19) 0.105(2) -0.0144(17) 0.0276(16) -0.0178(14)
F1 0.098(2) 0.336(7) 0.281(6) -0.076(6) -0.009(3) 0.097(3)
F10 0.200(4) 0.081(2) 0.363(7) 0.015(3) 0.173(4) -0.018(2)
C14 0.0558(17) 0.0638(19) 0.0642(18) -0.0069(16) 0.0083(14) -0.0075(14)
C16 0.058(2) 0.089(2) 0.072(2) -0.0121(19) 0.0124(17) -0.0075(17)
N1 0.0640(16) 0.094(2) 0.0779(18) 0.0103(17) 0.0169(14) 0.0167(15)
C10 0.0558(18) 0.070(2) 0.0593(18) -0.0101(16) 0.0074(14) -0.0020(15)
C15 0.0573(18) 0.071(2) 0.0574(17) -0.0051(16) 0.0075(14) -0.0014(15)
C9 0.0586(19) 0.066(2) 0.075(2) 0.0034(18) 0.0155(17) -0.0012(15)
F4 0.175(3) 0.246(5) 0.114(2) 0.031(3) -0.013(2) 0.057(4)
C17 0.0513(17) 0.074(2) 0.070(2) -0.0001(18) 0.0085(15) -0.0004(15)
C24 0.0588(18) 0.064(2) 0.085(2) 0.0008(18) 0.0156(16) 0.0004(15)
C7 0.0592(18) 0.064(2) 0.084(2) -0.0067(19) 0.0081(17) 0.0014(15)
C22 0.072(2) 0.059(2) 0.090(2) 0.0115(19) 0.0270(19) 0.0041(16)
C4 0.072(2) 0.058(2) 0.089(2) 0.0013(19) 0.0027(18) -0.0001(17)
C6 0.0577(18) 0.069(2) 0.084(2) -0.0023(19) 0.0059(17) 0.0011(16)
C8 0.0588(19) 0.079(2) 0.103(3) -0.008(2) 0.0221(18) -0.0020(17)
C13 0.0598(19) 0.099(3) 0.073(2) 0.008(2) 0.0027(17) 0.0032(18)
C11 0.069(2) 0.117(3) 0.063(2) 0.010(2) 0.0146(17) -0.005(2)
C19 0.075(2) 0.083(2) 0.072(2) -0.004(2) 0.0170(18) 0.0019(19)
C29 0.090(2) 0.071(2) 0.106(3) -0.016(2) 0.031(2) -0.0217(19)
C18 0.0630(19) 0.087(2) 0.077(2) -0.006(2) 0.0150(17) -0.0056(17)
C2 0.0524(19) 0.069(2) 0.125(3) 0.006(2) 0.012(2) 0.0024(16)
C21 0.092(3) 0.075(2) 0.083(2) 0.006(2) 0.030(2) 0.008(2)
C3 0.064(2) 0.067(2) 0.118(3) 0.004(2) -0.005(2) 0.0019(17)
C12 0.079(2) 0.131(4) 0.069(2) 0.027(2) 0.0055(19) 0.008(2)
C1 0.057(3) 0.098(4) 0.157(5) 0.001(4) 0.004(3) 0.017(3)
C5 0.099(3) 0.096(4) 0.088(3) 0.022(3) -0.008(3) 0.001(3)
C23 0.094(3) 0.084(3) 0.120(4) 0.009(3) 0.038(3) -0.006(3)
C20 0.113(4) 0.137(5) 0.074(3) -0.018(3) 0.020(3) -0.008(4)
C28 0.224(8) 0.225(9) 0.210(8) 0.075(7) 0.107(7) 0.032(7)
C33 0.093(3) 0.085(3) 0.101(3) -0.017(2) 0.009(2) -0.021(2)
C25 0.084(2) 0.080(3) 0.122(3) -0.006(2) 0.040(2) -0.020(2)
C37 0.089(2) 0.093(3) 0.122(3) -0.011(3) 0.047(2) -0.023(2)
C26 0.093(3) 0.109(4) 0.126(4) 0.006(3) 0.020(3) 0.000(2)
C34 0.128(4) 0.095(3) 0.123(4) -0.014(3) 0.002(3) -0.010(3)
C31 0.182(5) 0.107(4) 0.193(6) -0.033(4) 0.106(5) -0.009(4)
C38 0.139(4) 0.132(4) 0.184(5) -0.046(4) 0.101(4) -0.019(3)
C32 0.220(7) 0.165(6) 0.175(6) -0.003(5) 0.083(5) 0.022(6)
C30 0.112(3) 0.096(3) 0.151(4) -0.005(3) 0.060(3) -0.006(3)
C39A 0.116(9) 0.116(8) 0.081(6) -0.032(6) 0.061(6) -0.043(7)
C39B 0.101(9) 0.244(19) 0.26(2) -0.166(19) 0.045(12) 0.012(10)
C35 0.190(6) 0.138(5) 0.141(5) -0.007(4) -0.023(5) -0.002(4)
C27 0.142(4) 0.137(5) 0.141(5) 0.043(4) 0.037(4) 0.008(4)
C36 0.283(10) 0.134(5) 0.164(6) -0.001(5) -0.057(6) 0.016(6)
C40 0.202(9) 0.254(12) 0.414(18) -0.014(13) 0.141(10) -0.033(9)
O3A 0.030(2) 0.106(5) 0.038(3) -0.001(3) 0.0092(17) 0.011(3)
O3B 0.122(9) 0.247(15) 0.053(5) -0.038(8) 0.046(6) -0.095(8)

loop_
_atom_type_symbol
_atom_type_description
_atom_type_scat_dispersion_real
_atom_type_scat_dispersion_imag
_atom_type_scat_source
C C 0.0033 0.0016 'International Tables Vol C Tables 4.2.6.8 and 6.1.1.4'
H H 0.0000 0.0000 'International Tables Vol C Tables 4.2.6.8 and 6.1.1.4'
N N 0.0061 0.0033 'International Tables Vol C Tables 4.2.6.8 and 6.1.1.4'
O O 0.0106 0.0060 'International Tables Vol C Tables 4.2.6.8 and 6.1.1.4'
F F 0.0171 0.0103 'International Tables Vol C Tables 4.2.6.8 and 6.1.1.4'
Cl Cl 0.1484 0.1585 'International Tables Vol C Tables 4.2.6.8 and 6.1.1.4'

loop_
_geom_angle_atom_site_label_1
_geom_angle_atom_site_label_2
_geom_angle_atom_site_label_3
_geom_angle
C16 N3 C14 126.6(3)
C16 N4 C17 126.1(3)
C9 N2 C10 128.3(3)
C37 N5 C33 112.9(3)
C37 N5 C29 106.1(3)
C33 N5 C29 110.7(3)
C37 N5 C25 110.8(3)
C33 N5 C25 106.0(3)
C29 N5 C25 110.4(3)
C13 C14 C15 120.1(3)
C13 C14 N3 117.3(3)
C15 C14 N3 122.5(3)
O2 C16 N3 124.6(3)
O2 C16 N4 122.9(3)
N3 C16 N4 112.6(3)
C9 N1 C7 127.0(3)
C15 C10 N2 123.9(3)
C15 C10 C11 119.8(3)
N2 C10 C11 116.3(3)
C14 C15 C10 119.7(3)
O1 C9 N2 124.0(3)
O1 C9 N1 123.3(3)
N2 C9 N1 112.8(3)
C18 C17 C24 118.4(3)
C18 C17 N4 123.5(3)
C24 C17 N4 118.1(3)
C22 C24 C17 121.5(3)
C6 C7 C8 119.5(3)
C6 C7 N1 123.1(3)
C8 C7 N1 117.4(3)
C24 C22 C21 120.5(3)
C24 C22 C23 120.9(4)
C21 C22 C23 118.6(4)
C3 C4 C6 121.2(4)
C3 C4 C5 121.3(4)
C6 C4 C5 117.5(4)
C7 C6 C4 119.6(3)
C2 C8 C7 120.4(4)
C12 C13 C14 119.5(3)
C12 C11 C10 119.1(3)
C18 C19 C21 121.2(3)
C18 C19 C20 119.2(4)
C21 C19 C20 119.6(4)
C30 C29 N5 117.0(3)
C19 C18 C17 120.5(3)
C8 C2 C3 120.6(3)
C8 C2 C1 119.7(4)
C3 C2 C1 119.6(4)
C19 C21 C22 117.9(3)
C4 C3 C2 118.7(3)
C11 C12 C13 121.8(3)
F2B C1 F3B 114.9(13)
F2B C1 F1 84.6(8)
F3A C1 F1 89.3(9)
F3B C1 F1 118.6(8)
F3A C1 F2A 104.9(14)
F1 C1 F2A 115.3(7)
F2B C1 C2 115.7(7)
F3A C1 C2 119.2(10)
F3B C1 C2 109.6(9)
F1 C1 C2 111.7(5)
F2A C1 C2 114.1(7)
F5A C5 F6A 112.8(9)
F5A C5 F4 117.9(6)
F6A C5 F4 87.5(7)
F6B C5 F4 114.7(8)
F6B C5 F5B 114.2(11)
F4 C5 F5B 81.8(7)
F5A C5 C4 114.9(5)
F6A C5 C4 108.2(7)
F6B C5 C4 115.9(6)
F4 C5 C4 112.0(4)
F5B C5 C4 113.5(7)
F12A C23 F11A 102.1(14)
F12A C23 F10 92.7(11)
F11A C23 F10 115.0(9)
F11B C23 F10 92.7(9)
F11B C23 F12B 116.7(10)
F10 C23 F12B 108.1(8)
F12A C23 C22 115.8(9)
F11A C23 C22 116.7(7)
F11B C23 C22 114.7(8)
F10 C23 C22 111.8(4)
F12B C23 C22 111.2(7)
F7A C20 F9A 108.6(12)
F7A C20 F8A 102.2(13)
F9A C20 F8A 105.4(12)
F9B C20 F7B 104.3(9)
F9B C20 F8B 106.3(11)
F7B C20 F8B 106.8(12)
F7A C20 C19 116.4(6)
F9A C20 C19 113.1(8)
F8A C20 C19 109.9(8)
F9B C20 C19 114.2(7)
F7B C20 C19 110.7(6)
F8B C20 C19 113.9(6)
C34 C33 N5 116.4(3)
C26 C25 N5 117.3(3)
N5 C37 C38 116.1(3)
C25 C26 C27 107.6(4)
C33 C34 C35 112.3(4)
C32 C31 C30 114.5(5)
C37 C38 C39A 103.2(5)
C37 C38 C39B 112.3(7)
C29 C30 C31 111.4(4)
C40 C39A C38 110.8(9)
C40 C39B C38 103.2(17)
C36 C35 C34 119.9(6)
C26 C27 C28 115.5(6)

loop_
_geom_bond_atom_site_label_1
_geom_bond_atom_site_label_2
_geom_bond_distance
F2A C1 1.416(15)
F3A C1 1.257(19)
F5A C5 1.238(8)
F6A C5 1.255(10)
F7A C20 1.240(11)
F8A C20 1.261(16)
F9A C20 1.268(13)
F11A C23 1.285(11)
F12A C23 1.152(17)
F2B C1 1.173(11)
F3B C1 1.27(2)
F5B C5 1.310(12)
F6B C5 1.269(11)
F7B C20 1.328(11)
F8B C20 1.326(12)
F9B C20 1.308(12)
F11B C23 1.291(14)
F12B C23 1.362(17)
O2 C16 1.207(4)
O1 C9 1.207(4)
N3 C16 1.363(4)
N3 C14 1.401(4)
N4 C16 1.382(4)
N4 C17 1.393(4)
N2 C9 1.360(4)
N2 C10 1.397(4)
N5 C37 1.502(5)
N5 C33 1.516(5)
N5 C29 1.531(5)
N5 C25 1.542(5)
F1 C1 1.305(7)
F10 C23 1.304(6)
C14 C13 1.377(5)
C14 C15 1.384(4)
N1 C9 1.368(4)
N1 C7 1.396(4)
C10 C15 1.385(4)
C10 C11 1.398(5)
F4 C5 1.296(5)
C17 C18 1.379(4)
C17 C24 1.388(5)
C24 C22 1.348(5)
C7 C6 1.382(5)
C7 C8 1.392(4)
C22 C21 1.404(5)
C22 C23 1.481(6)
C4 C3 1.384(5)
C4 C6 1.388(5)
C4 C5 1.489(6)
C8 C2 1.376(5)
C13 C12 1.371(5)
C11 C12 1.358(5)
C19 C18 1.369(5)
C19 C21 1.382(5)
C19 C20 1.478(6)
C29 C30 1.489(6)
C2 C3 1.388(6)
C2 C1 1.471(6)
C28 C27 1.545(9)
C33 C34 1.487(6)
C25 C26 1.487(6)
C37 C38 1.510(6)
C26 C27 1.530(7)
C34 C35 1.527(7)
C31 C32 1.481(8)
C31 C30 1.514(7)
C38 C39A 1.622(12)
C38 C39B 1.63(2)
C39A C40 1.241(15)
C39B C40 1.385(19)
C35 C36 1.392(8)
